data_7104934
loop_
_publ_author_name
'Troyanov, Sergey I'
'Tamm, Nadezhda B'

_publ_section_title
;
 Cage connectivities of C88 (33) and C92 (82) fullerenes captured as
 trifluoromethyl derivatives, C88(CF3)18 and C92(CF3)16.
;
_journal_issue 40
_journal_name_full 'Chemical communications (Cambridge, England)'
_journal_page_first 6035
_journal_page_last 6037
_journal_paper_doi 10.1039/b912839e
_journal_year 2009
_chemical_formula_sum 'C108 F48'
_chemical_formula_weight 2209.08
_chemical_name_systematic
;
?
;
_space_group_IT_number 126
_symmetry_cell_setting tetragonal
_symmetry_space_group_name_Hall '-P 4a 2bc'
_symmetry_space_group_name_H-M 'P 4/n n c :2'
_atom_sites_solution_hydrogens none
_atom_sites_solution_primary direct
_atom_sites_solution_secondary difmap
_audit_creation_method SHELXL-97
_cell_angle_alpha 90.00
_cell_angle_beta 90.00
_cell_angle_gamma 90.00
_cell_formula_units_Z 2
_cell_length_a 15.1830(2)
_cell_length_b 15.1830(2)
_cell_length_c 15.9887(3)
_cell_measurement_reflns_used 40000
_cell_measurement_temperature 100(2)
_cell_measurement_theta_max 34
_cell_measurement_theta_min 5
_cell_volume 3685.77(10)
_computing_cell_refinement XDS
_computing_data_collection XDS
_computing_data_reduction XDS
_computing_structure_refinement 'SHELXL-97 (Sheldrick, 1997)'
_computing_structure_solution 'SHELXS-97 (Sheldrick, 1990)'
_diffrn_ambient_temperature 100(2)
_diffrn_measured_fraction_theta_full 0.954
_diffrn_measured_fraction_theta_max 0.954
_diffrn_measurement_device_type MAR225
_diffrn_measurement_method CCD
_diffrn_radiation_monochromator Cu(113)
_diffrn_radiation_source 'BL14.2, PSF, BESSY, Berlin, Germany'
_diffrn_radiation_type synchrotron
_diffrn_radiation_wavelength 0.90500
_diffrn_reflns_av_R_equivalents 0.0463
_diffrn_reflns_av_sigmaI/netI 0.0147
_diffrn_reflns_limit_h_max 20
_diffrn_reflns_limit_h_min -20
_diffrn_reflns_limit_k_max 18
_diffrn_reflns_limit_k_min -18
_diffrn_reflns_limit_l_max 20
_diffrn_reflns_limit_l_min -20
_diffrn_reflns_number 69865
_diffrn_reflns_theta_full 36.69
_diffrn_reflns_theta_max 36.69
_diffrn_reflns_theta_min 5.16
_exptl_absorpt_coefficient_mu 0.202
_exptl_absorpt_correction_type none
_exptl_crystal_colour red
_exptl_crystal_density_diffrn 1.991
_exptl_crystal_density_method 'not measured'
_exptl_crystal_description block
_exptl_crystal_F_000 2160
_exptl_crystal_size_max 0.03
_exptl_crystal_size_mid 0.03
_exptl_crystal_size_min 0.02
_refine_diff_density_max 0.480
_refine_diff_density_min -0.301
_refine_diff_density_rms 0.076
_refine_ls_extinction_method none
_refine_ls_goodness_of_fit_ref 1.275
_refine_ls_matrix_type full
_refine_ls_number_parameters 181
_refine_ls_number_reflns 2135
_refine_ls_number_restraints 0
_refine_ls_restrained_S_all 1.275
_refine_ls_R_factor_all 0.0617
_refine_ls_R_factor_gt 0.0519
_refine_ls_shift/su_max 0.001
_refine_ls_shift/su_mean 0.000
_refine_ls_structure_factor_coef Fsqd
_refine_ls_weighting_details 'calc w=1/[\s^2^(Fo^2^)+(0.0700P)^2^+2.7000P] where P=(Fo^2^+2Fc^2^)/3'
_refine_ls_weighting_scheme calc
_refine_ls_wR_factor_gt 0.1429
_refine_ls_wR_factor_ref 0.1498
_reflns_number_gt 1847
_reflns_number_total 2135
_reflns_threshold_expression >2sigma(I)
_cod_data_source_file b912839e.txt
_cod_data_source_block xmep15ye
_cod_depositor_comments
;
The following automatic conversions were performed:
'_symmetry_cell_setting' value 'Tetragonal' changed to 'tetragonal'
according to '/home/saulius/struct/CIF-dictionaries/cif_core.dic'
dictionary named 'cif_core.dic' version 2.4.1 from 2010-06-29.

Automatic conversion script
Id: cif_fix_enum 1527 2010-12-29 10:47:43Z saulius 
;
_cod_original_sg_symbol_H-M P4/nnc
_cod_database_code 7104934

loop_
_symmetry_equiv_pos_as_xyz
'x, y, z'
'-x+1/2, -y+1/2, z'
'-y+1/2, x, z'
'y, -x+1/2, z'
'-x+1/2, y, -z+1/2'
'x, -y+1/2, -z+1/2'
'y, x, -z+1/2'
'-y+1/2, -x+1/2, -z+1/2'
'-x, -y, -z'
'x-1/2, y-1/2, -z'
'y-1/2, -x, -z'
'-y, x-1/2, -z'
'x-1/2, -y, z-1/2'
'-x, y-1/2, z-1/2'
'-y, -x, z-1/2'
'y-1/2, x-1/2, z-1/2'

loop_
_atom_site_label
_atom_site_type_symbol
_atom_site_fract_x
_atom_site_fract_y
_atom_site_fract_z
_atom_site_U_iso_or_equiv
_atom_site_adp_type
_atom_site_occupancy
_atom_site_symmetry_multiplicity
_atom_site_calc_flag
_atom_site_refinement_flags
_atom_site_disorder_assembly
_atom_site_disorder_group
F1 F -0.09610(9) 0.17936(10) 0.48494(9) 0.0389(4) Uani 1 1 d . . .
F2 F -0.10957(10) 0.06381(9) 0.55961(11) 0.0480(4) Uani 1 1 d . . .
F3 F -0.15582(9) 0.18833(13) 0.60519(10) 0.0516(5) Uani 1 1 d . . .
F4 F 0.02937(10) 0.12279(10) 0.38738(9) 0.0403(4) Uani 1 1 d . . .
F5 F 0.03055(10) 0.26194(10) 0.36431(8) 0.0407(4) Uani 1 1 d . . .
F6 F 0.13800(10) 0.18179(11) 0.32450(8) 0.0405(4) Uani 1 1 d . . .
C1 C -0.00221(12) 0.16557(12) 0.60433(12) 0.0207(4) Uani 1 1 d . . .
C2 C 0.02692(13) 0.25978(13) 0.59077(12) 0.0251(4) Uani 1 1 d . . .
C3 C 0.08483(16) 0.27942(14) 0.52585(12) 0.0307(5) Uani 1 1 d . . .
C4 C 0.12819(14) 0.20952(16) 0.47070(12) 0.0300(5) Uani 1 1 d . . .
C5 C 0.13616(14) 0.12523(16) 0.52077(12) 0.0312(5) Uani 1 1 d . . .
C6 C 0.07286(13) 0.10350(14) 0.57727(12) 0.0252(4) Uani 1 1 d . . .
C7 C 0.09225(13) 0.04351(13) 0.64193(12) 0.0230(4) Uani 1 1 d . . .
C8 C 0.03617(12) 0.06151(12) 0.71109(12) 0.0211(4) Uani 1 1 d . . .
C9 C -0.00899(11) 0.14273(12) 0.69759(12) 0.0201(4) Uani 1 1 d . . .
C10 C -0.01946(11) 0.20283(12) 0.76094(11) 0.0208(4) Uani 1 1 d . . .
C11 C 0.00763(13) 0.17711(13) 0.84606(12) 0.0227(4) Uani 1 1 d . . .
C12 C 0.2304(3) 0.2116(3) 0.4578(2) 0.0205(7) Uani 0.50 1 d P . .
C13 C -0.09198(13) 0.14900(14) 0.56247(13) 0.0262(4) Uani 1 1 d . . .
C14 C 0.08066(14) 0.19402(15) 0.38548(12) 0.0278(4) Uani 1 1 d . . .

loop_
_atom_site_aniso_label
_atom_site_aniso_U_11
_atom_site_aniso_U_22
_atom_site_aniso_U_33
_atom_site_aniso_U_23
_atom_site_aniso_U_13
_atom_site_aniso_U_12
F1 0.0348(7) 0.0501(8) 0.0318(7) 0.0053(6) -0.0139(5) -0.0093(6)
F2 0.0448(8) 0.0343(7) 0.0649(10) 0.0045(7) -0.0274(8) -0.0183(6)
F3 0.0216(6) 0.0881(13) 0.0450(9) -0.0189(8) -0.0049(6) 0.0142(7)
F4 0.0446(8) 0.0417(8) 0.0345(7) -0.0004(6) -0.0146(6) -0.0125(6)
F5 0.0464(8) 0.0388(8) 0.0368(7) -0.0068(6) -0.0175(6) 0.0093(6)
F6 0.0413(8) 0.0580(9) 0.0222(6) -0.0111(6) -0.0009(5) 0.0024(6)
C1 0.0185(8) 0.0228(9) 0.0209(9) -0.0052(7) -0.0012(7) -0.0014(7)
C2 0.0302(9) 0.0251(9) 0.0200(8) -0.0012(7) -0.0055(7) -0.0072(7)
C3 0.0456(12) 0.0285(10) 0.0181(8) -0.0015(7) -0.0041(8) -0.0138(9)
C4 0.0232(9) 0.0489(13) 0.0178(9) -0.0008(8) -0.0019(7) -0.0085(9)
C5 0.0289(10) 0.0462(12) 0.0185(8) -0.0032(8) -0.0022(7) 0.0137(9)
C6 0.0228(9) 0.0328(10) 0.0201(9) -0.0070(8) -0.0051(7) 0.0058(7)
C7 0.0221(9) 0.0248(9) 0.0221(9) -0.0075(7) -0.0010(7) -0.0003(7)
C8 0.0171(8) 0.0192(8) 0.0270(9) -0.0046(7) 0.0015(7) -0.0037(6)
C9 0.0156(8) 0.0221(8) 0.0227(9) -0.0020(7) 0.0008(6) -0.0030(6)
C10 0.0181(8) 0.0210(9) 0.0233(9) -0.0022(7) 0.0023(7) -0.0004(6)
C11 0.0239(9) 0.0228(9) 0.0215(9) -0.0006(7) 0.0056(7) 0.0016(7)
C12 0.022(3) 0.025(3) 0.0143(14) -0.0006(13) 0.0009(14) 0.001(2)
C13 0.0217(9) 0.0280(10) 0.0288(10) -0.0031(8) -0.0043(7) -0.0026(7)
C14 0.0288(10) 0.0338(11) 0.0208(9) -0.0039(8) -0.0049(7) 0.0009(8)

loop_
_atom_type_symbol
_atom_type_description
_atom_type_scat_dispersion_real
_atom_type_scat_dispersion_imag
_atom_type_scat_source
C C 0.0033 0.0016 'International Tables Vol C Tables 4.2.6.8 and 6.1.1.4'
F F 0.0171 0.0103 'International Tables Vol C Tables 4.2.6.8 and 6.1.1.4'

loop_
_geom_angle_atom_site_label_1
_geom_angle_atom_site_label_2
_geom_angle_atom_site_label_3
_geom_angle
_geom_angle_site_symmetry_1
_geom_angle_site_symmetry_3
_geom_angle_publ_flag
C2 C1 C9 111.87(15) . . ?
C2 C1 C13 110.56(16) . . ?
C9 C1 C13 109.03(15) . . ?
C2 C1 C6 108.78(16) . . ?
C9 C1 C6 100.62(15) . . ?
C13 C1 C6 115.66(15) . . ?
C3 C2 C11 120.99(18) . 6_556 ?
C3 C2 C1 119.59(18) . . ?
C11 C2 C1 118.36(17) 6_556 . ?
C2 C3 C5 120.5(2) . 4 ?
C2 C3 C4 123.58(19) . . ?
C5 C3 C4 114.0(2) 4 . ?
C5 C4 C3 108.43(16) . . ?
C5 C4 C14 111.79(18) . . ?
C3 C4 C14 114.16(18) . . ?
C5 C4 C12 90.4(2) . . ?
C3 C4 C12 119.3(2) . . ?
C14 C4 C12 110.29(19) . . ?
C5 C4 C12 119.6(2) . 4 ?
C3 C4 C12 91.1(2) . 4 ?
C14 C4 C12 110.20(19) . 4 ?
C12 C4 C12 34.3(2) . 4 ?
C6 C5 C3 119.6(2) . 3 ?
C6 C5 C4 119.99(19) . . ?
C3 C5 C4 117.8(2) 3 . ?
C5 C6 C7 119.79(18) . . ?
C5 C6 C1 124.12(19) . . ?
C7 C6 C1 110.12(16) . . ?
C6 C7 C11 122.67(18) . 7_556 ?
C6 C7 C8 108.74(17) . . ?
C11 C7 C8 120.98(17) 7_556 . ?
C8 C8 C7 119.2(2) 7_556 . ?
C8 C8 C9 121.3(2) 7_556 . ?
C7 C8 C9 109.64(17) . . ?
C10 C9 C8 121.23(18) . . ?
C10 C9 C1 125.08(17) . . ?
C8 C9 C1 108.05(15) . . ?
C9 C10 C10 118.1(2) . 6_556 ?
C9 C10 C11 118.21(17) . . ?
C10 C10 C11 118.45(19) 6_556 . ?
C7 C11 C2 116.02(18) 7_556 6_556 ?
C7 C11 C10 118.35(17) 7_556 . ?
C2 C11 C10 122.29(17) 6_556 . ?
C12 C12 C12 90.000(3) 3 4 ?
C12 C12 C12 45.000(1) 3 2 ?
C12 C12 C12 45.000(1) 4 2 ?
C12 C12 C4 161.5(5) 3 . ?
C12 C12 C4 73.3(6) 4 . ?
C12 C12 C4 117.9(6) 2 . ?
C12 C12 C4 72.4(6) 3 3 ?
C12 C12 C4 160.8(5) 4 3 ?
C12 C12 C4 117.0(6) 2 3 ?
C4 C12 C4 122.8(2) . 3 ?
F2 C13 F1 107.38(18) . . ?
F2 C13 F3 108.10(19) . . ?
F1 C13 F3 106.89(17) . . ?
F2 C13 C1 110.73(17) . . ?
F1 C13 C1 113.07(16) . . ?
F3 C13 C1 110.45(16) . . ?
F6 C14 F5 107.42(18) . . ?
F6 C14 F4 106.73(18) . . ?
F5 C14 F4 107.56(18) . . ?
F6 C14 C4 111.18(17) . . ?
F5 C14 C4 111.80(17) . . ?
F4 C14 C4 111.89(17) . . ?

loop_
_geom_bond_atom_site_label_1
_geom_bond_atom_site_label_2
_geom_bond_distance
_geom_bond_site_symmetry_2
_geom_bond_publ_flag
F1 C13 1.324(3) . ?
F2 C13 1.322(2) . ?
F3 C13 1.328(3) . ?
F4 C14 1.333(3) . ?
F5 C14 1.325(3) . ?
F6 C14 1.320(3) . ?
C1 C2 1.513(3) . ?
C1 C9 1.534(3) . ?
C1 C13 1.539(3) . ?
C1 C6 1.541(3) . ?
C2 C3 1.393(3) . ?
C2 C11 1.423(3) 6_556 ?
C3 C5 1.423(3) 4 ?
C3 C4 1.529(3) . ?
C4 C5 1.514(3) . ?
C4 C14 1.560(3) . ?
C4 C12 1.566(5) . ?
C4 C12 1.573(5) 4 ?
C5 C6 1.360(3) . ?
C5 C3 1.423(3) 3 ?
C6 C7 1.409(3) . ?
C7 C11 1.412(3) 7_556 ?
C7 C8 1.422(3) . ?
C8 C8 1.358(4) 7_556 ?
C8 C9 1.428(3) . ?
C9 C10 1.373(3) . ?
C10 C10 1.474(4) 6_556 ?
C10 C11 1.474(3) . ?
C11 C7 1.412(3) 7_556 ?
C11 C2 1.423(3) 6_556 ?
C12 C12 0.926(5) 3 ?
C12 C12 0.926(5) 4 ?
C12 C12 1.309(7) 2 ?
C12 C4 1.573(5) 3 ?
